data_7211240
loop_
_publ_author_name
'Toma, Oksana'
'Mercier, Nicolas'
'Allain, Magali'
'Botta, Chiara'

_publ_section_title
;
 Protonated N-oxide-4,4&#x2032;-bipyridine: from luminescent BiIII
 complexes to hybrids based on H-bonded dimers or H-bonded open 2D square
 supramolecular networks
;
_journal_issue 42
_journal_name_full CrystEngComm
_journal_page_first 8565
_journal_paper_doi 10.1039/c3ce41579a
_journal_volume 15
_journal_year 2013
_chemical_formula_moiety 'C10 H9 Bi Br4 N2 O'
_chemical_formula_sum 'C10 H9 Bi Br4 N2 O'
_chemical_formula_weight 701.81
_chemical_name_systematic
;
 ?
;
_space_group_IT_number 14
_symmetry_cell_setting monoclinic
_symmetry_space_group_name_Hall '-P 2yab'
_symmetry_space_group_name_H-M 'P 1 21/a 1'
_atom_sites_solution_hydrogens geom
_atom_sites_solution_primary direct
_atom_sites_solution_secondary difmap
_audit_conform_dict_location ftp://ftp.iucr.org/pub/cif_core.dic
_audit_conform_dict_name cif_core.dic
_audit_conform_dict_version 2.3
_audit_creation_date 2013-04-16T11:13:06-00:00
_audit_creation_method 'WinGX routine CIF_UPDATE'
_cell_angle_alpha 90
_cell_angle_beta 107.241(5)
_cell_angle_gamma 90
_cell_formula_units_Z 4
_cell_length_a 8.4049(8)
_cell_length_b 21.2014(18)
_cell_length_c 9.3965(6)
_cell_measurement_reflns_used 7233
_cell_measurement_temperature 293(2)
_cell_measurement_theta_max 32.05
_cell_measurement_theta_min 2
_cell_volume 1599.2(2)
_computing_cell_refinement 'Dirax/lsq (Duisenberg & Schreurs, 1989-2000)'
_computing_data_collection 'Collect (Nonius BV, 1997-2000)'
_computing_data_reduction 'EvalCCD (Duisenberg & Schreurs 1990-2000)'
_computing_molecular_graphics 'DIAMOND 3.2i (Crystal Impact GbR 2005)'
_computing_publication_material 'WinGX publication routines (Farrugia, 1999)'
_computing_structure_refinement 'SHELXL-97 (Sheldrick, 1997)'
_computing_structure_solution 'Direct methods (Sir92,Altomare et al.,1993)'
_diffrn_ambient_temperature 293(2)
_diffrn_detector_area_resol_mean 9
_diffrn_measured_fraction_theta_full 0.993
_diffrn_measured_fraction_theta_max 0.993
_diffrn_measurement_device_type KappaCCD
_diffrn_measurement_method CCD
_diffrn_radiation_monochromator 'horizontally mounted graphite crystal'
_diffrn_radiation_type MoK\a
_diffrn_radiation_wavelength 0.71073
_diffrn_reflns_av_R_equivalents 0.1097
_diffrn_reflns_av_unetI/netI 0.1187
_diffrn_reflns_limit_h_max 12
_diffrn_reflns_limit_h_min -12
_diffrn_reflns_limit_k_max 31
_diffrn_reflns_limit_k_min -30
_diffrn_reflns_limit_l_max 13
_diffrn_reflns_limit_l_min -14
_diffrn_reflns_number 30390
_diffrn_reflns_theta_full 32.05
_diffrn_reflns_theta_max 32.05
_diffrn_reflns_theta_min 2.97
_exptl_absorpt_coefficient_mu 21.009
_exptl_absorpt_correction_T_max 0.3654
_exptl_absorpt_correction_T_min 0.0338
_exptl_absorpt_correction_type multi-scan
_exptl_absorpt_process_details '(SADABS (Sheldrick, Bruker, 2008))'
_exptl_crystal_colour yellow
_exptl_crystal_density_diffrn 2.915
_exptl_crystal_density_method 'not measured'
_exptl_crystal_description prism
_exptl_crystal_F_000 1256
_exptl_crystal_size_max 0.30
_exptl_crystal_size_mid 0.08
_exptl_crystal_size_min 0.06
_refine_diff_density_max 1.291
_refine_diff_density_min -1.732
_refine_diff_density_rms 0.305
_refine_ls_extinction_method none
_refine_ls_goodness_of_fit_ref 1.008
_refine_ls_hydrogen_treatment mixed
_refine_ls_matrix_type full
_refine_ls_number_parameters 167
_refine_ls_number_reflns 5525
_refine_ls_number_restraints 0
_refine_ls_restrained_S_all 1.008
_refine_ls_R_factor_all 0.1326
_refine_ls_R_factor_gt 0.0517
_refine_ls_shift/su_max 0.001
_refine_ls_shift/su_mean 0
_refine_ls_structure_factor_coef Fsqd
_refine_ls_weighting_details 'calc w=1/[\s^2^(Fo^2^)+(0.0513P)^2^+0.7399P] where P=(Fo^2^+2Fc^2^)/3'
_refine_ls_weighting_scheme calc
_refine_ls_wR_factor_gt 0.0973
_refine_ls_wR_factor_ref 0.1205
_reflns_number_gt 3082
_reflns_number_total 5525
_reflns_threshold_expression >2sigma(I)
_cod_data_source_file c3ce41579a.txt
_cod_data_source_block sad
_cod_original_sg_symbol_H-M 'P 21/a'
_cod_database_code 7211240

loop_
_symmetry_equiv_pos_as_xyz
'x, y, z'
'-x+1/2, y+1/2, -z'
'-x, -y, -z'
'x-1/2, -y-1/2, z'

loop_
_atom_site_label
_atom_site_type_symbol
_atom_site_fract_x
_atom_site_fract_y
_atom_site_fract_z
_atom_site_U_iso_or_equiv
_atom_site_adp_type
_atom_site_occupancy
_atom_site_symmetry_multiplicity
_atom_site_calc_flag
_atom_site_refinement_flags
Bi1 Bi 0.51179(4) 0.347755(15) 1.23301(3) 0.02709(10) Uani 1 1 d .
Br2 Br 0.62973(11) 0.39629(5) 1.52894(9) 0.0379(2) Uani 1 1 d .
Br1 Br 0.30304(12) 0.44941(5) 1.15403(10) 0.0396(2) Uani 1 1 d .
Br4 Br 0.73549(13) 0.40588(5) 1.12226(12) 0.0470(3) Uani 1 1 d .
Br3 Br 0.74271(11) 0.23611(5) 1.30326(12) 0.0458(3) Uani 1 1 d .
O1 O 0.3830(7) 0.3146(3) 0.9837(6) 0.0407(16) Uani 1 1 d .
N2 N 0.7178(11) 0.0464(4) 0.5019(10) 0.044(2) Uani 1 1 d .
N1 N 0.4438(8) 0.2691(3) 0.9109(7) 0.0297(16) Uani 1 1 d .
C3 C 0.4974(10) 0.2862(4) 0.7951(9) 0.035(2) Uani 1 1 d .
H3 H 0.5031 0.3287 0.7722 0.042 Uiso 1 1 calc R
C10 C 0.6159(12) 0.0910(5) 0.4290(11) 0.048(3) Uani 1 1 d .
H10 H 0.5856 0.0932 0.3256 0.057 Uiso 1 1 calc R
C6 C 0.5978(9) 0.1302(4) 0.6629(9) 0.0271(18) Uani 1 1 d .
C9 C 0.5557(10) 0.1341(5) 0.5102(10) 0.037(2) Uani 1 1 d .
H9 H 0.4856 0.1663 0.461 0.045 Uiso 1 1 calc R
C4 C 0.5441(9) 0.2406(4) 0.7099(9) 0.031(2) Uani 1 1 d .
H4 H 0.5771 0.2521 0.6274 0.037 Uiso 1 1 calc R
C2 C 0.4873(10) 0.1623(4) 0.8703(9) 0.033(2) Uani 1 1 d .
H2 H 0.4851 0.1203 0.8985 0.04 Uiso 1 1 calc R
C7 C 0.7039(13) 0.0810(4) 0.7345(10) 0.043(2) Uani 1 1 d .
H7 H 0.7311 0.0765 0.8374 0.052 Uiso 1 1 calc R
C8 C 0.7670(12) 0.0399(5) 0.6539(11) 0.044(2) Uani 1 1 d .
H8 H 0.8412 0.0084 0.7005 0.053 Uiso 1 1 calc R
C1 C 0.4373(10) 0.2084(4) 0.9494(10) 0.035(2) Uani 1 1 d .
H1 H 0.399 0.1977 1.0295 0.041 Uiso 1 1 calc R
C5 C 0.5412(9) 0.1772(4) 0.7486(8) 0.0277(18) Uani 1 1 d .
H5 H 0.738(12) 0.022(4) 0.464(11) 0.03(3) Uiso 1 1 d .

loop_
_atom_site_aniso_label
_atom_site_aniso_U_11
_atom_site_aniso_U_22
_atom_site_aniso_U_33
_atom_site_aniso_U_23
_atom_site_aniso_U_13
_atom_site_aniso_U_12
Bi1 0.03109(16) 0.02295(16) 0.02765(18) -0.00157(14) 0.00936(12) 0.00121(14)
Br2 0.0460(5) 0.0376(6) 0.0292(5) -0.0005(4) 0.0101(4) -0.0037(4)
Br1 0.0507(5) 0.0367(6) 0.0331(5) 0.0055(4) 0.0151(4) 0.0123(4)
Br4 0.0534(6) 0.0393(6) 0.0588(6) 0.0002(5) 0.0326(5) -0.0034(5)
Br3 0.0429(5) 0.0329(5) 0.0610(7) -0.0023(5) 0.0144(5) 0.0041(4)
O1 0.042(3) 0.043(4) 0.036(4) -0.011(3) 0.010(3) 0.009(3)
N2 0.057(5) 0.034(5) 0.048(6) -0.019(4) 0.026(5) -0.003(4)
N1 0.023(3) 0.035(4) 0.029(4) -0.008(3) 0.004(3) -0.001(3)
C3 0.040(5) 0.030(5) 0.036(5) 0.008(4) 0.013(4) -0.005(4)
C10 0.049(6) 0.061(8) 0.032(5) -0.002(5) 0.007(5) 0.010(5)
C6 0.029(4) 0.027(4) 0.026(4) 0.001(4) 0.009(3) -0.003(4)
C9 0.031(4) 0.050(6) 0.030(5) 0.003(4) 0.009(4) 0.011(4)
C4 0.027(4) 0.040(6) 0.027(5) 0.012(4) 0.012(3) 0.007(4)
C2 0.036(5) 0.035(6) 0.026(5) 0.005(4) 0.006(4) 0.003(4)
C7 0.075(7) 0.029(5) 0.028(5) -0.002(4) 0.018(5) 0.001(5)
C8 0.052(6) 0.034(6) 0.045(6) 0.006(5) 0.013(5) 0.007(5)
C1 0.038(5) 0.039(6) 0.031(5) -0.003(4) 0.017(4) -0.015(4)
C5 0.024(4) 0.033(5) 0.025(4) 0.001(4) 0.005(3) 0.000(4)

loop_
_atom_type_symbol
_atom_type_description
_atom_type_scat_dispersion_real
_atom_type_scat_dispersion_imag
_atom_type_scat_source
C C 0.0033 0.0016 'International Tables Vol C Tables 4.2.6.8 and 6.1.1.4'
H H 0 0 'International Tables Vol C Tables 4.2.6.8 and 6.1.1.4'
N N 0.0061 0.0033 'International Tables Vol C Tables 4.2.6.8 and 6.1.1.4'
O O 0.0106 0.006 'International Tables Vol C Tables 4.2.6.8 and 6.1.1.4'
Br Br -0.2901 2.4595 'International Tables Vol C Tables 4.2.6.8 and 6.1.1.4'
Bi Bi -4.1077 10.2566 'International Tables Vol C Tables 4.2.6.8 and 6.1.1.4'

loop_
_geom_angle_atom_site_label_1
_geom_angle_atom_site_label_2
_geom_angle_atom_site_label_3
_geom_angle
_geom_angle_site_symmetry_3
O1 Bi1 Br4 85.46(15) .
O1 Bi1 Br1 84.11(15) .
Br4 Bi1 Br1 89.99(3) .
O1 Bi1 Br2 172.90(14) .
Br4 Bi1 Br2 97.50(3) .
Br1 Bi1 Br2 89.42(3) .
O1 Bi1 Br3 93.42(15) .
Br4 Bi1 Br3 88.05(3) .
Br1 Bi1 Br3 176.96(3) .
Br2 Bi1 Br3 93.14(3) .
O1 Bi1 Br3 83.82(15) 4_565
Br4 Bi1 Br3 168.35(3) 4_565
Br1 Bi1 Br3 93.43(3) 4_565
Br2 Bi1 Br3 93.67(3) 4_565
Br3 Bi1 Br3 88.045(15) 4_565
Bi1 Br3 Bi1 150.38(4) 4_665
N1 O1 Bi1 125.0(4) .
C10 N2 C8 124.1(9) .
C10 N2 H5 120(9) .
C8 N2 H5 115(9) .
C1 N1 C3 121.8(8) .
C1 N1 O1 119.4(7) .
C3 N1 O1 118.7(8) .
N1 C3 C4 120.0(8) .
N1 C3 H3 120 .
C4 C3 H3 120 .
N2 C10 C9 118.3(9) .
N2 C10 H10 120.8 .
C9 C10 H10 120.8 .
C9 C6 C7 118.4(8) .
C9 C6 C5 120.8(8) .
C7 C6 C5 120.7(7) .
C6 C9 C10 120.9(9) .
C6 C9 H9 119.5 .
C10 C9 H9 119.5 .
C3 C4 C5 119.5(8) .
C3 C4 H4 120.2 .
C5 C4 H4 120.2 .
C1 C2 C5 120.9(9) .
C1 C2 H2 119.6 .
C5 C2 H2 119.6 .
C8 C7 C6 120.3(9) .
C8 C7 H7 119.8 .
C6 C7 H7 119.8 .
C7 C8 N2 117.9(9) .
C7 C8 H8 121.1 .
N2 C8 H8 121.1 .
N1 C1 C2 119.7(8) .
N1 C1 H1 120.2 .
C2 C1 H1 120.2 .
C2 C5 C4 118.1(8) .
C2 C5 C6 122.9(8) .
C4 C5 C6 119.0(7) .

loop_
_geom_bond_atom_site_label_1
_geom_bond_atom_site_label_2
_geom_bond_distance
_geom_bond_site_symmetry_2
Bi1 O1 2.377(6) .
Bi1 Br4 2.7012(10) .
Bi1 Br1 2.7390(10) .
Bi1 Br2 2.8530(9) .
Bi1 Br3 3.0076(10) .
Bi1 Br3 3.0979(10) 4_565
Br3 Bi1 3.0979(10) 4_665
O1 N1 1.367(8) .
N2 C10 1.322(13) .
N2 C8 1.371(13) .
N2 H5 0.67(9) .
N1 C1 1.344(11) .
N1 C3 1.345(10) .
C3 C4 1.385(12) .
C3 H3 0.93 .
C10 C9 1.380(12) .
C10 H10 0.93 .
C6 C9 1.374(11) .
C6 C7 1.407(12) .
C6 C5 1.448(11) .
C9 H9 0.93 .
C4 C5 1.394(12) .
C4 H4 0.93 .
C2 C1 1.367(12) .
C2 C5 1.387(11) .
C2 H2 0.93 .
C7 C8 1.361(12) .
C7 H7 0.93 .
C8 H8 0.93 .
C1 H1 0.93 .
